data_7045451
loop_
_publ_author_name
'Rhee, Hayoung'
'Kim, Taemin'
'Hong, Jong-In'

_publ_section_title
;
 Ir(iii) complex-based phosphorescence and electrochemiluminescence
 chemodosimetric probes for Hg(ii) ions with high selectivity and
 sensitivity.
;
_journal_issue 11
_journal_name_full 'Dalton transactions (Cambridge, England : 2003)'
_journal_page_first 3803
_journal_page_last 3810
_journal_paper_doi 10.1039/c8dt00309b
_journal_volume 47
_journal_year 2018
_chemical_formula_moiety 'C26 H22 Ir N4'
_chemical_formula_sum 'C26 H22 Ir N4'
_chemical_formula_weight 582.67
_chemical_name_systematic (ppy)2Ir(CH3CN)2
_space_group_crystal_system monoclinic
_space_group_IT_number 14
_space_group_name_Hall '-P 2ybc'
_space_group_name_H-M_alt 'P 1 21/c 1'
_symmetry_space_group_name_Hall '-P 2ybc'
_symmetry_space_group_name_H-M 'P 1 21/c 1'
_atom_sites_solution_hydrogens geom
_atom_sites_solution_primary dual
_audit_creation_date 2017-11-03
_audit_creation_method
;
Olex2 1.2
(compiled 2017.08.10 svn.r3458 for OlexSys, GUI svn.r5381)
;
_audit_update_record
;
2017-11-03 deposited with the CCDC.
2018-01-29 downloaded from the CCDC.
;
_cell_angle_alpha 90
_cell_angle_beta 103.535(3)
_cell_angle_gamma 90
_cell_formula_units_Z 4
_cell_length_a 14.9543(4)
_cell_length_b 20.0441(5)
_cell_length_c 9.0693(2)
_cell_measurement_reflns_used 5784
_cell_measurement_temperature 293.0(4)
_cell_measurement_theta_max 72.8070
_cell_measurement_theta_min 3.0120
_cell_volume 2642.98(12)
_computing_cell_refinement 'CrysAlisPro 1.171.39.29d (Rigaku OD, 2017)'
_computing_data_collection 'CrysAlisPro 1.171.39.29d (Rigaku OD, 2017)'
_computing_data_reduction 'CrysAlisPro 1.171.39.29d (Rigaku OD, 2017)'
_computing_molecular_graphics 'Olex2 (Dolomanov et al., 2009)'
_computing_publication_material 'Olex2 (Dolomanov et al., 2009)'
_computing_structure_refinement 'ShelXL (Sheldrick, 2015)'
_computing_structure_solution 'ShelXT (Sheldrick, 2015)'
_diffrn_ambient_environment air
_diffrn_ambient_temperature 293.0(4)
_diffrn_detector 'CCD plate'
_diffrn_detector_area_resol_mean 5.2262
_diffrn_detector_type AtlasS2
_diffrn_measured_fraction_theta_full 0.998
_diffrn_measured_fraction_theta_max 0.969
_diffrn_measurement_details
;
List of Runs (angles in degrees, time in seconds):

  # Type    Start    End  Width  t~exp~   \w     \q     \k     \f   Frames
#--------------------------------------------------------------------------
  1  \w    -64.00  15.00   1.00    4.21    --  -41.32  38.00 -90.00   79
  2  \w      2.00  29.00   1.00    4.21    --   41.32 -99.00-150.00   27
  3  \w     41.00  79.00   1.00    4.21    --   41.32-125.00 -60.00   38
  4  \w      9.00  76.00   1.00    4.21    --   41.32 -99.00  30.00   67
  5  \w     34.00  96.00   1.00    4.21    --   41.32-125.00 120.00   62
  6  \w    132.00 177.00   1.00   16.82    --  106.49  61.00-150.00   45
  7  \w     77.00 118.00   1.00   16.82    --  106.49  61.00-150.00   41
  8  \w     85.00 134.00   1.00   16.82    --  106.49  30.00 -90.00   49
  9  \w     33.00 116.00   1.00   16.82    --  106.49 -45.00  60.00   83
 10  \w    150.00 177.00   1.00   16.82    --  106.49  30.00 -90.00   27
 11  \w     33.00 121.00   1.00   16.82    --  106.49-125.00   0.00   88
 12  \w     98.00 131.00   1.00   16.82    --  106.49 125.00 150.00   33
 13  \w     79.00 137.00   1.00   16.82    --  106.49 -77.00 120.00   58
;
_diffrn_measurement_device 'four-circle diffractometer'
_diffrn_measurement_device_type 'SuperNova, Dual, Cu at home/near, AtlasS2'
_diffrn_measurement_method '\w scans'
_diffrn_orient_matrix_type 'CrysAlisPro convention (1999,Acta A55,543-557)'
_diffrn_orient_matrix_UB_11 0.0737312000
_diffrn_orient_matrix_UB_12 0.0209144000
_diffrn_orient_matrix_UB_13 -0.0845765000
_diffrn_orient_matrix_UB_21 -0.0393759000
_diffrn_orient_matrix_UB_22 -0.0504973000
_diffrn_orient_matrix_UB_23 -0.1266689000
_diffrn_orient_matrix_UB_31 -0.0650601000
_diffrn_orient_matrix_UB_32 0.0540641000
_diffrn_orient_matrix_UB_33 -0.0855815000
_diffrn_radiation_monochromator mirror
_diffrn_radiation_probe x-ray
_diffrn_radiation_type CuK\a
_diffrn_radiation_wavelength 1.54184
_diffrn_reflns_av_R_equivalents 0.0220
_diffrn_reflns_av_unetI/netI 0.0253
_diffrn_reflns_Laue_measured_fraction_full 0.998
_diffrn_reflns_Laue_measured_fraction_max 0.969
_diffrn_reflns_limit_h_max 18
_diffrn_reflns_limit_h_min -18
_diffrn_reflns_limit_k_max 24
_diffrn_reflns_limit_k_min -20
_diffrn_reflns_limit_l_max 7
_diffrn_reflns_limit_l_min -11
_diffrn_reflns_number 10459
_diffrn_reflns_point_group_measured_fraction_full 0.998
_diffrn_reflns_point_group_measured_fraction_max 0.969
_diffrn_reflns_theta_full 67.684
_diffrn_reflns_theta_max 73.973
_diffrn_reflns_theta_min 3.039
_diffrn_source 'micro-focus sealed X-ray tube'
_diffrn_source_type 'SuperNova (Cu) X-ray Source'
_exptl_absorpt_coefficient_mu 9.905
_exptl_absorpt_correction_T_max 1.00000
_exptl_absorpt_correction_T_min 0.49237
_exptl_absorpt_correction_type multi-scan
_exptl_absorpt_process_details
;
CrysAlisPro 1.171.39.29d (Rigaku Oxford Diffraction, 2017)
Empirical absorption correction using spherical harmonics,
 implemented in SCALE3 ABSPACK scaling algorithm.
;
_exptl_crystal_colour 'clear light yellow'
_exptl_crystal_colour_lustre clear
_exptl_crystal_colour_modifier light
_exptl_crystal_colour_primary yellow
_exptl_crystal_density_diffrn 1.464
_exptl_crystal_description block
_exptl_crystal_F_000 1132
_exptl_crystal_recrystallization_method 'slow vaporization.'
_exptl_crystal_size_max 0.1
_exptl_crystal_size_mid 0.05
_exptl_crystal_size_min 0.05
_refine_diff_density_max 1.890
_refine_diff_density_min -0.796
_refine_diff_density_rms 0.102
_refine_ls_extinction_method none
_refine_ls_goodness_of_fit_ref 1.070
_refine_ls_hydrogen_treatment constr
_refine_ls_matrix_type full
_refine_ls_number_parameters 258
_refine_ls_number_reflns 5203
_refine_ls_number_restraints 0
_refine_ls_restrained_S_all 1.070
_refine_ls_R_factor_all 0.0385
_refine_ls_R_factor_gt 0.0346
_refine_ls_shift/su_max 0.002
_refine_ls_shift/su_mean 0.000
_refine_ls_structure_factor_coef Fsqd
_refine_ls_weighting_details 'w=1/[\s^2^(Fo^2^)+(0.0510P)^2^+4.5960P] where P=(Fo^2^+2Fc^2^)/3'
_refine_ls_weighting_scheme calc
_refine_ls_wR_factor_gt 0.0950
_refine_ls_wR_factor_ref 0.0978
_reflns_Friedel_coverage 0.000
_reflns_number_gt 4646
_reflns_number_total 5203
_reflns_threshold_expression 'I > 2\s(I)'
_cod_data_source_file c8dt00309b2.cif
_cod_data_source_block exp_936
_cod_depositor_comments 'Adding full bibliography for 7045451.cif.'
_cod_database_code 7045451
_shelx_shelxl_version_number 2016/6
_chemical_oxdiff_formula 'C27 H22Hg1Ir1 N202 '
_shelx_space_group_comment
;
The symmetry employed for this shelxl refinement is uniquely defined
by the following loop, which should always be used as a source of
symmetry information in preference to the above space-group names.
They are only intended as comments.
;
_shelx_estimated_absorpt_t_max 0.637
_shelx_estimated_absorpt_t_min 0.437
_reflns_odcompleteness_completeness 99.86
_reflns_odcompleteness_iscentric 1
_reflns_odcompleteness_theta 66.97
_olex2_refinement_description
;
1. Fixed Uiso
 At 1.2 times of:
  All C(H) groups
 At 1.5 times of:
  All C(H,H,H) groups
2.a Aromatic/amide H refined with riding coordinates:
 C2(H2), C3(H3), C4(H4), C5(H5), C7(H7), C8(H8), C9(H9), C10(H10), C14(H14),
 C15(H15), C16(H16), C17(H17), C19(H19), C20(H20), C21(H21), C22(H22)
2.b Fitted hexagon refined as free rotating group:
 C6(C7,C8,C9,C10,C11), C13(C14,C15,C16,C17,C12)
2.c Idealised Me refined as rotating group:
 C24(H24A,H24B,H24C), C26(H26A,H26B,H26C)
;
_olex2_exptl_crystal_mounting_method 'nylon loop with Paratone oil '
_olex2_submission_special_instructions 'No special instructions were received'
_oxdiff_exptl_absorpt_empirical_details
;
Empirical correction (ABSPACK) includes:
- Absorption correction using spherical harmonics
- Frame scaling
;
_oxdiff_exptl_absorpt_empirical_full_max 1.926
_oxdiff_exptl_absorpt_empirical_full_min 0.661

loop_
_space_group_symop_operation_xyz
'x, y, z'
'-x, y+1/2, -z+1/2'
'-x, -y, -z'
'x, -y-1/2, z-1/2'

loop_
_atom_site_label
_atom_site_type_symbol
_atom_site_fract_x
_atom_site_fract_y
_atom_site_fract_z
_atom_site_U_iso_or_equiv
_atom_site_adp_type
_atom_site_occupancy
_atom_site_site_symmetry_order
_atom_site_calc_flag
_atom_site_refinement_flags_posn
C1 C 0.7924(4) 0.4379(3) 0.8588(7) 0.0586(14) Uani 1 1 d .
C2 C 0.8596(5) 0.3904(4) 0.9066(9) 0.086(2) Uani 1 1 d .
H2 H 0.845232 0.350763 0.949075 0.104 Uiso 1 1 calc R
C3 C 0.9480(6) 0.4014(5) 0.8917(11) 0.106(3) Uani 1 1 d .
H3 H 0.993247 0.369351 0.924340 0.127 Uiso 1 1 calc R
C4 C 0.9688(6) 0.4595(5) 0.8288(11) 0.098(3) Uani 1 1 d .
H4 H 1.027940 0.467231 0.816455 0.118 Uiso 1 1 calc R
C5 C 0.9016(4) 0.5056(4) 0.7847(8) 0.0731(18) Uani 1 1 d .
H5 H 0.915733 0.545376 0.742497 0.088 Uiso 1 1 calc R
C6 C 0.69636(18) 0.43310(16) 0.8612(4) 0.0516(12) Uani 1 1 d .
C7 C 0.6595(3) 0.37858(13) 0.9211(4) 0.0639(15) Uani 1 1 d G
H7 H 0.696909 0.342565 0.959862 0.077 Uiso 1 1 calc R
C8 C 0.5669(3) 0.37790(15) 0.9231(4) 0.0668(16) Uani 1 1 d G
H8 H 0.542263 0.341421 0.963191 0.080 Uiso 1 1 calc R
C9 C 0.5110(2) 0.43173(18) 0.8652(4) 0.0616(14) Uani 1 1 d G
H9 H 0.449057 0.431269 0.866566 0.074 Uiso 1 1 calc R
C10 C 0.5479(2) 0.48625(14) 0.8053(4) 0.0525(12) Uani 1 1 d G
H10 H 0.510496 0.522263 0.766610 0.063 Uiso 1 1 calc R
C11 C 0.6405(2) 0.48693(13) 0.8033(3) 0.0418(10) Uani 1 1 d G
C13 C 0.6496(2) 0.65822(15) 0.9168(3) 0.0430(10) Uani 1 1 d .
C14 C 0.6463(2) 0.69474(16) 1.0457(4) 0.0550(12) Uani 1 1 d G
H14 H 0.602531 0.728135 1.040571 0.066 Uiso 1 1 calc R
C15 C 0.7085(3) 0.6814(2) 1.1823(3) 0.0689(17) Uani 1 1 d G
H15 H 0.706282 0.705789 1.268584 0.083 Uiso 1 1 calc R
C16 C 0.7740(2) 0.6314(2) 1.1900(3) 0.0679(16) Uani 1 1 d G
H16 H 0.815555 0.622491 1.281447 0.081 Uiso 1 1 calc R
C17 C 0.7773(2) 0.59493(16) 1.0611(4) 0.0560(13) Uani 1 1 d G
H17 H 0.821077 0.561537 1.066296 0.067 Uiso 1 1 calc R
C12 C 0.7151(2) 0.60832(15) 0.9245(3) 0.0429(10) Uani 1 1 d G
C18 C 0.5804(3) 0.6631(2) 0.7748(5) 0.0441(10) Uani 1 1 d .
C19 C 0.5009(4) 0.7015(3) 0.7467(6) 0.0534(12) Uani 1 1 d .
H19 H 0.490701 0.730940 0.820255 0.064 Uiso 1 1 calc R
C20 C 0.4370(4) 0.6962(3) 0.6105(7) 0.0583(13) Uani 1 1 d .
H20 H 0.383208 0.721209 0.593072 0.070 Uiso 1 1 calc R
C21 C 0.4531(4) 0.6541(3) 0.5012(7) 0.0600(14) Uani 1 1 d .
H21 H 0.410762 0.650222 0.408443 0.072 Uiso 1 1 calc R
C22 C 0.5329(4) 0.6178(3) 0.5313(6) 0.0532(12) Uani 1 1 d .
H22 H 0.544459 0.589610 0.456446 0.064 Uiso 1 1 calc R
C23 C 0.8305(5) 0.6775(3) 0.6102(8) 0.0707(16) Uani 1 1 d .
C24 C 0.8853(7) 0.7291(5) 0.5592(12) 0.116(3) Uani 1 1 d .
H24A H 0.914308 0.710730 0.484376 0.174 Uiso 1 1 calc GR
H24B H 0.931499 0.744958 0.643970 0.174 Uiso 1 1 calc GR
H24C H 0.846073 0.765385 0.515681 0.174 Uiso 1 1 calc GR
C25 C 0.7031(4) 0.4851(3) 0.4063(6) 0.0571(13) Uani 1 1 d .
C26 C 0.7107(7) 0.4477(4) 0.2730(9) 0.091(3) Uani 1 1 d .
H26A H 0.664950 0.462967 0.186917 0.137 Uiso 1 1 calc GR
H26B H 0.701509 0.401123 0.289129 0.137 Uiso 1 1 calc GR
H26C H 0.770786 0.454274 0.254657 0.137 Uiso 1 1 calc GR
Ir01 Ir 0.70845(2) 0.56133(2) 0.72380(2) 0.04303(9) Uani 1 1 d .
N1 N 0.5949(3) 0.62122(19) 0.6639(4) 0.0412(8) Uani 1 1 d .
N2 N 0.8157(3) 0.4958(2) 0.7998(5) 0.0525(10) Uani 1 1 d .
N3 N 0.6971(3) 0.5137(2) 0.5094(5) 0.0513(10) Uani 1 1 d .
N4 N 0.7879(3) 0.6370(2) 0.6488(5) 0.0569(11) Uani 1 1 d .

loop_
_atom_site_aniso_label
_atom_site_aniso_U_11
_atom_site_aniso_U_22
_atom_site_aniso_U_33
_atom_site_aniso_U_23
_atom_site_aniso_U_13
_atom_site_aniso_U_12
C1 0.067(3) 0.051(3) 0.053(3) -0.012(2) 0.005(3) 0.010(2)
C2 0.082(5) 0.065(4) 0.100(5) -0.007(4) -0.003(4) 0.029(4)
C3 0.079(5) 0.107(7) 0.117(7) -0.013(6) -0.006(5) 0.053(5)
C4 0.065(4) 0.123(7) 0.107(6) -0.008(6) 0.021(4) 0.026(5)
C5 0.051(3) 0.093(5) 0.077(4) -0.005(4) 0.018(3) 0.021(3)
C6 0.065(3) 0.044(3) 0.043(3) -0.012(2) 0.006(2) 0.004(2)
C7 0.089(4) 0.043(3) 0.057(3) -0.002(2) 0.011(3) 0.003(3)
C8 0.100(5) 0.048(3) 0.056(3) 0.001(2) 0.025(3) -0.013(3)
C9 0.075(4) 0.053(3) 0.063(3) -0.010(2) 0.029(3) -0.013(3)
C10 0.058(3) 0.053(3) 0.051(3) -0.005(2) 0.022(2) 0.000(2)
C11 0.053(3) 0.039(2) 0.031(2) -0.0050(17) 0.0046(18) 0.0022(19)
C13 0.050(3) 0.040(2) 0.041(2) -0.0041(18) 0.0125(19) -0.0032(19)
C14 0.056(3) 0.052(3) 0.058(3) -0.014(2) 0.015(2) 0.002(2)
C15 0.080(4) 0.078(4) 0.045(3) -0.029(3) 0.007(3) 0.004(3)
C16 0.064(3) 0.081(4) 0.051(3) -0.014(3) -0.003(3) 0.009(3)
C17 0.052(3) 0.062(3) 0.049(3) -0.012(2) 0.002(2) 0.006(2)
C12 0.045(2) 0.042(2) 0.041(2) -0.0062(19) 0.0081(19) -0.0024(19)
C18 0.050(3) 0.038(2) 0.046(2) 0.0017(19) 0.014(2) -0.0044(19)
C19 0.057(3) 0.046(3) 0.060(3) 0.002(2) 0.019(3) 0.004(2)
C20 0.052(3) 0.055(3) 0.065(3) 0.015(3) 0.010(2) 0.009(2)
C21 0.063(3) 0.056(3) 0.054(3) 0.006(2) -0.002(3) 0.001(3)
C22 0.058(3) 0.052(3) 0.046(3) -0.003(2) 0.007(2) 0.000(2)
C23 0.073(4) 0.066(4) 0.080(4) -0.007(3) 0.033(3) -0.011(3)
C24 0.127(8) 0.099(6) 0.142(8) -0.006(6) 0.069(7) -0.042(6)
C25 0.066(3) 0.057(3) 0.048(3) -0.011(2) 0.013(2) 0.001(3)
C26 0.131(7) 0.089(5) 0.061(4) -0.028(4) 0.039(4) -0.003(5)
Ir01 0.04621(13) 0.04318(13) 0.04107(13) -0.00582(8) 0.01296(9) 0.00116(8)
N1 0.047(2) 0.0388(19) 0.0363(19) -0.0022(15) 0.0061(16) -0.0005(16)
N2 0.051(2) 0.062(3) 0.044(2) -0.0136(19) 0.0071(18) 0.012(2)
N3 0.059(3) 0.054(2) 0.042(2) -0.0062(19) 0.0123(19) 0.002(2)
N4 0.063(3) 0.057(3) 0.056(3) -0.003(2) 0.024(2) -0.002(2)

loop_
_atom_type_symbol
_atom_type_description
_atom_type_scat_dispersion_real
_atom_type_scat_dispersion_imag
_atom_type_scat_source
C C 0.0181 0.0091 'International Tables Vol C Tables 4.2.6.8 and 6.1.1.4'
H H 0.0000 0.0000 'International Tables Vol C Tables 4.2.6.8 and 6.1.1.4'
Ir Ir -4.7710 6.5667 'International Tables Vol C Tables 4.2.6.8 and 6.1.1.4'
N N 0.0311 0.0180 'International Tables Vol C Tables 4.2.6.8 and 6.1.1.4'

loop_
_geom_angle_atom_site_label_1
_geom_angle_atom_site_label_2
_geom_angle_atom_site_label_3
_geom_angle
C2 C1 C6 127.1(6)
N2 C1 C2 118.7(7)
N2 C1 C6 114.2(4)
C1 C2 H2 119.9
C3 C2 C1 120.3(8)
C3 C2 H2 119.9
C2 C3 H3 120.1
C4 C3 C2 119.7(7)
C4 C3 H3 120.1
C3 C4 H4 120.7
C5 C4 C3 118.7(8)
C5 C4 H4 120.7
C4 C5 H5 118.9
N2 C5 C4 122.2(8)
N2 C5 H5 118.9
C7 C6 C1 123.0(3)
C7 C6 C11 120.0
C11 C6 C1 117.0(3)
C6 C7 H7 120.0
C8 C7 C6 120.0
C8 C7 H7 120.0
C7 C8 H8 120.0
C9 C8 C7 120.0
C9 C8 H8 120.0
C8 C9 H9 120.0
C8 C9 C10 120.0
C10 C9 H9 120.0
C9 C10 H10 120.0
C11 C10 C9 120.0
C11 C10 H10 120.0
C6 C11 Ir01 113.46(17)
C10 C11 C6 120.0
C10 C11 Ir01 126.54(17)
C14 C13 C12 120.0
C14 C13 C18 123.5(3)
C12 C13 C18 116.1(3)
C13 C14 H14 120.0
C15 C14 C13 120.0
C15 C14 H14 120.0
C14 C15 H15 120.0
C14 C15 C16 120.0
C16 C15 H15 120.0
C15 C16 H16 120.0
C17 C16 C15 120.0
C17 C16 H16 120.0
C16 C17 H17 120.0
C16 C17 C12 120.0
C12 C17 H17 120.0
C13 C12 Ir01 113.73(16)
C17 C12 C13 120.0
C17 C12 Ir01 126.27(16)
C19 C18 C13 126.9(4)
N1 C18 C13 114.2(4)
N1 C18 C19 118.7(5)
C18 C19 H19 119.8
C20 C19 C18 120.4(5)
C20 C19 H19 119.8
C19 C20 H20 120.1
C21 C20 C19 119.8(5)
C21 C20 H20 120.1
C20 C21 H21 120.8
C20 C21 C22 118.5(5)
C22 C21 H21 120.8
C21 C22 H22 118.7
N1 C22 C21 122.7(5)
N1 C22 H22 118.7
N4 C23 C24 179.4(8)
C23 C24 H24A 109.5
C23 C24 H24B 109.5
C23 C24 H24C 109.5
H24A C24 H24B 109.5
H24A C24 H24C 109.5
H24B C24 H24C 109.5
N3 C25 C26 179.8(8)
C25 C26 H26A 109.5
C25 C26 H26B 109.5
C25 C26 H26C 109.5
H26A C26 H26B 109.5
H26A C26 H26C 109.5
H26B C26 H26C 109.5
C11 Ir01 C12 86.89(13)
C11 Ir01 N1 94.13(14)
C11 Ir01 N2 80.11(16)
C11 Ir01 N3 93.19(15)
C11 Ir01 N4 176.33(16)
C12 Ir01 N1 80.19(13)
C12 Ir01 N2 97.15(14)
C12 Ir01 N3 178.03(14)
C12 Ir01 N4 92.40(16)
N1 Ir01 N2 173.81(17)
N1 Ir01 N3 97.83(16)
N1 Ir01 N4 89.30(17)
N2 Ir01 N3 84.81(16)
N2 Ir01 N4 96.4(2)
N4 Ir01 N3 87.65(18)
C18 N1 Ir01 115.4(3)
C22 N1 C18 119.9(4)
C22 N1 Ir01 124.5(3)
C1 N2 Ir01 115.2(4)
C5 N2 C1 120.4(5)
C5 N2 Ir01 124.3(5)
C25 N3 Ir01 170.1(5)
C23 N4 Ir01 179.4(6)

loop_
_geom_bond_atom_site_label_1
_geom_bond_atom_site_label_2
_geom_bond_distance
C1 C2 1.379(8)
C1 C6 1.445(7)
C1 N2 1.357(8)
C2 H2 0.9300
C2 C3 1.377(13)
C3 H3 0.9300
C3 C4 1.364(14)
C4 H4 0.9300
C4 C5 1.355(10)
C5 H5 0.9300
C5 N2 1.338(8)
C6 C7 1.3900
C6 C11 1.3900
C7 H7 0.9300
C7 C8 1.3900
C8 H8 0.9300
C8 C9 1.3900
C9 H9 0.9300
C9 C10 1.3900
C10 H10 0.9300
C10 C11 1.3900
C11 Ir01 2.030(2)
C13 C14 1.3900
C13 C12 1.3900
C13 C18 1.454(5)
C14 H14 0.9300
C14 C15 1.3900
C15 H15 0.9300
C15 C16 1.3900
C16 H16 0.9300
C16 C17 1.3900
C17 H17 0.9300
C17 C12 1.3900
C12 Ir01 2.031(2)
C18 C19 1.389(7)
C18 N1 1.366(6)
C19 H19 0.9300
C19 C20 1.377(8)
C20 H20 0.9300
C20 C21 1.364(8)
C21 H21 0.9300
C21 C22 1.371(8)
C22 H22 0.9300
C22 N1 1.337(6)
C23 C24 1.460(10)
C23 N4 1.136(8)
C24 H24A 0.9600
C24 H24B 0.9600
C24 H24C 0.9600
C25 C26 1.449(8)
C25 N3 1.118(7)
C26 H26A 0.9600
C26 H26B 0.9600
C26 H26C 0.9600
Ir01 N1 2.047(4)
Ir01 N2 2.062(4)
Ir01 N3 2.137(4)
Ir01 N4 2.135(5)

loop_
_smtbx_masks_void_nr
_smtbx_masks_void_average_x
_smtbx_masks_void_average_y
_smtbx_masks_void_average_z
_smtbx_masks_void_volume
_smtbx_masks_void_count_electrons
1 0.000 -0.712 -0.312 624.2 206.6
